data_1573292
loop_
_publ_author_name
'Lindahl, Sarah E.'
'Metzger, Erin M.'
'Chen, Chun-Hsing'
'Pink, Maren'
'Zaleski, Jeffrey M.'

_publ_section_title
;
 Pronounced electronic modulation of geometrically-regulated
 metalloenediyne cyclization
;
_journal_name_full 'Chemical Science'
_journal_paper_doi 10.1039/D4SC05396F
_journal_year 2024
_chemical_formula_moiety 'C22 H34 Cl2 P2 Pt1'
_chemical_formula_sum 'C22 H34 Cl2 P2 Pt'
_chemical_formula_weight 626.45
_space_group_IT_number 14
_space_group_name_Hall '-P 2yn'
_space_group_name_H-M_alt 'P 1 21/n 1'
_symmetry_cell_setting monoclinic
_symmetry_space_group_name_H-M 'P 1 21/n 1'
_atom_sites_solution_hydrogens difmap
_atom_sites_solution_primary direct
_audit_creation_date 2017-05-17
_audit_creation_method CRYSTALS_ver_14.61_build_00000
_audit_update_record
;
2021-05-14 deposited with the CCDC.	2024-11-21 downloaded from the CCDC.
;
_cell_angle_alpha 90
_cell_angle_beta 95.268(2)
_cell_angle_gamma 90
_cell_formula_units_Z 4
_cell_length_a 7.5197(6)
_cell_length_b 17.6155(13)
_cell_length_c 17.7459(13)
_cell_measurement_reflns_used 5831
_cell_measurement_temperature 173
_cell_measurement_theta_max 25
_cell_measurement_theta_min 2
_cell_volume 2340.8(3)
_computing_cell_refinement 'Apex2 (Bruker AXS, 2006)'
_computing_data_collection 'Apex2 (Bruker AXS, 2006)'
_computing_data_reduction 'Apex2 (Bruker AXS, 2006)'
_computing_molecular_graphics 'CAMERON (Watkin et al., 1996)'
_computing_publication_material 'CRYSTALS (Betteridge et al., 2003)'
_computing_structure_refinement 'CRYSTALS (Betteridge et al., 2003)'
_computing_structure_solution 'SHELXS 86 (Sheldrick, 1986)'
_diffrn_ambient_temperature 173
_diffrn_measured_fraction_theta_full 0.991
_diffrn_measured_fraction_theta_max 0.979
_diffrn_measurement_device Area
_diffrn_measurement_device_type 'Bruker Kappa Apex2'
_diffrn_measurement_method '\f & \w scans'
_diffrn_radiation_monochromator graphite
_diffrn_radiation_type 'Mo K\a'
_diffrn_radiation_wavelength 0.71073
_diffrn_reflns_av_R_equivalents 0.000
_diffrn_reflns_limit_h_max 10
_diffrn_reflns_limit_h_min -10
_diffrn_reflns_limit_k_max 23
_diffrn_reflns_limit_k_min 0
_diffrn_reflns_limit_l_max 23
_diffrn_reflns_limit_l_min 0
_diffrn_reflns_number 5928
_diffrn_reflns_theta_full 25.272
_diffrn_reflns_theta_max 28.718
_diffrn_reflns_theta_min 1.632
_diffrn_standards_number 0
_exptl_absorpt_coefficient_mu 6.366
_exptl_absorpt_correction_T_max 0.53
_exptl_absorpt_correction_T_min 0.53
_exptl_absorpt_correction_type multi-scan
_exptl_absorpt_process_details 'SADABS (Siemens, 1996)'
_exptl_crystal_colour colorless
_exptl_crystal_density_diffrn 1.778
_exptl_crystal_density_method 'not measured'
_exptl_crystal_description block
_exptl_crystal_F_000 1232
_exptl_crystal_size_max 0.150
_exptl_crystal_size_mid 0.100
_exptl_crystal_size_min 0.100
_refine_diff_density_max 2.67
_refine_diff_density_min -2.13
_refine_ls_extinction_method None
_refine_ls_goodness_of_fit_ref 1.0824
_refine_ls_hydrogen_treatment constr
_refine_ls_matrix_type full
_refine_ls_number_parameters 244
_refine_ls_number_reflns 5910
_refine_ls_number_restraints 0
_refine_ls_R_factor_all 0.0688
_refine_ls_R_factor_gt 0.0498
_refine_ls_shift/su_max 0.0009070
_refine_ls_shift/su_mean 0.0000112
_refine_ls_structure_factor_coef Fsqd
_refine_ls_weighting_details
;
 Method= Modified Sheldrick 
 w=1/[\s^2^(F^2^) + ( 0.05P)^2^ +41.87P] 
 ,where P=(max(Fo^2^,0) + 2Fc^2^)/3 
;
_refine_ls_weighting_scheme calc
_refine_ls_wR_factor_all 0.1448
_refine_ls_wR_factor_gt 0.1268
_refine_ls_wR_factor_ref 0.1448
_reflns_limit_h_max 10
_reflns_limit_h_min -10
_reflns_limit_k_max 23
_reflns_limit_k_min 0
_reflns_limit_l_max 23
_reflns_limit_l_min 0
_reflns_number_gt 4787
_reflns_number_total 5928
_reflns_threshold_expression I>2.0\s(I)
_oxford_diffrn_Wilson_B_factor 0.00
_oxford_diffrn_Wilson_scale 0.00
_oxford_refine_ls_r_factor_ref 0.0688
_oxford_refine_ls_scale 0.2202(2)
_oxford_reflns_number_all 5910
_oxford_reflns_threshold_expression_ref I>-3.0\s(I)
_oxford_structure_analysis_title 'twin4_a.res in P2(1)/n'
_cod_data_source_file d4sc05396f2.cif
_cod_data_source_block 17065
_cod_original_sg_symbol_H-M 'P 1 21/n 1 '
_cod_original_formula_sum 'C22 H34 Cl2 P2 Pt1'
_cod_database_code 1573292

loop_
_symmetry_equiv_pos_as_xyz
x,y,z
-x,-y,-z
-x+1/2,y+1/2,-z+1/2
x+1/2,-y+1/2,z+1/2

loop_
_atom_site_label
_atom_site_type_symbol
_atom_site_fract_x
_atom_site_fract_y
_atom_site_fract_z
_atom_site_U_iso_or_equiv
_atom_site_occupancy
_atom_site_adp_type
_atom_site_refinement_flags_posn
_atom_site_refinement_flags_adp
_atom_site_refinement_flags_occupancy
_atom_site_disorder_assembly
_atom_site_disorder_group
_atom_site_attached_hydrogens
Pt1 Pt 0.72825(4) 0.254406(15) 0.211517(16) 0.0135 1.0000 Uani . . . . . .
Cl1 Cl 0.8499(3) 0.13117(12) 0.21732(13) 0.0292 1.0000 Uani . . . . . .
Cl2 Cl 0.7809(3) 0.25970(12) 0.08268(12) 0.0278 1.0000 Uani . . . . . .
P1 P 0.6576(3) 0.24798(11) 0.33011(11) 0.0146 1.0000 Uani . . . . . .
P2 P 0.6023(3) 0.36845(11) 0.20303(11) 0.0159 1.0000 Uani . . . . . .
C1 C 0.5335(11) 0.3334(4) 0.3506(5) 0.0169 1.0000 Uani . . . . . .
C2 C 0.4706(11) 0.3474(4) 0.4200(5) 0.0188 1.0000 Uani . . . . . .
C3 C 0.3791(11) 0.4168(5) 0.4332(4) 0.0188 1.0000 Uani . . . . . .
C4 C 0.3126(12) 0.4315(5) 0.5044(5) 0.0223 1.0000 Uani . . . . . .
C5 C 0.2304(12) 0.4978(5) 0.5158(5) 0.0233 1.0000 Uani . . . . . .
C6 C 0.2021(13) 0.5541(5) 0.4576(5) 0.0268 1.0000 Uani . . . . . .
C7 C 0.2697(13) 0.5396(5) 0.3895(5) 0.0274 1.0000 Uani . . . . . .
C8 C 0.3563(10) 0.4711(5) 0.3756(5) 0.0177 1.0000 Uani . . . . . .
C9 C 0.4268(12) 0.4563(4) 0.3052(5) 0.0196 1.0000 Uani . . . . . .
C10 C 0.5085(10) 0.3893(4) 0.2923(4) 0.0163 1.0000 Uani . . . . . .
C11 C 0.5159(12) 0.1649(4) 0.3438(5) 0.0207 1.0000 Uani . . . . . .
C12 C 0.3568(13) 0.1625(6) 0.2854(6) 0.0296 1.0000 Uani . . . . . .
C13 C 0.4582(14) 0.1542(5) 0.4242(5) 0.0290 1.0000 Uani . . . . . .
C14 C 0.8419(11) 0.2438(4) 0.4072(4) 0.0177 1.0000 Uani . . . . . .
C15 C 0.9729(13) 0.3060(5) 0.3982(6) 0.0288 1.0000 Uani . . . . . .
C16 C 0.9315(14) 0.1652(5) 0.4129(5) 0.0306 1.0000 Uani . . . . . .
C17 C 0.4203(13) 0.3729(5) 0.1265(5) 0.0270 1.0000 Uani . . . . . .
C18 C 0.2847(14) 0.3078(6) 0.1345(6) 0.0385 1.0000 Uani . . . . . .
C19 C 0.3294(14) 0.4493(6) 0.1147(6) 0.0332 1.0000 Uani . . . . . .
C20 C 0.7474(13) 0.4515(5) 0.1874(5) 0.0235 1.0000 Uani . . . . . .
C21 C 0.9058(13) 0.4523(6) 0.2474(6) 0.0313 1.0000 Uani . . . . . .
C22 C 0.8088(14) 0.4548(5) 0.1074(5) 0.0310 1.0000 Uani . . . . . .
H21 H 0.4882 0.3108 0.4593 0.0226 1.0000 Uiso R . . . . .
H41 H 0.3262 0.3947 0.5436 0.0267 1.0000 Uiso R . . . . .
H51 H 0.1899 0.5076 0.5640 0.0279 1.0000 Uiso R . . . . .
H61 H 0.1391 0.5997 0.4657 0.0321 1.0000 Uiso R . . . . .
H71 H 0.2574 0.5770 0.3509 0.0328 1.0000 Uiso R . . . . .
H91 H 0.4165 0.4939 0.2667 0.0235 1.0000 Uiso R . . . . .
H111 H 0.5862 0.1217 0.3343 0.0249 1.0000 Uiso R . . . . .
H121 H 0.2863 0.1191 0.2938 0.0355 1.0000 Uiso R . . . . .
H122 H 0.2871 0.2070 0.2894 0.0355 1.0000 Uiso R . . . . .
H123 H 0.3969 0.1598 0.2362 0.0355 1.0000 Uiso R . . . . .
H131 H 0.3860 0.1100 0.4255 0.0349 1.0000 Uiso R . . . . .
H132 H 0.5612 0.1486 0.4590 0.0349 1.0000 Uiso R . . . . .
H133 H 0.3921 0.1972 0.4376 0.0349 1.0000 Uiso R . . . . .
H141 H 0.7909 0.2525 0.4534 0.0212 1.0000 Uiso R . . . . .
H151 H 1.0663 0.3032 0.4380 0.0346 1.0000 Uiso R . . . . .
H152 H 0.9144 0.3537 0.4001 0.0346 1.0000 Uiso R . . . . .
H153 H 1.0214 0.3008 0.3509 0.0346 1.0000 Uiso R . . . . .
H161 H 1.0247 0.1655 0.4528 0.0368 1.0000 Uiso R . . . . .
H162 H 0.9797 0.1538 0.3665 0.0368 1.0000 Uiso R . . . . .
H163 H 0.8455 0.1279 0.4228 0.0368 1.0000 Uiso R . . . . .
H171 H 0.4740 0.3627 0.0811 0.0325 1.0000 Uiso R . . . . .
H181 H 0.1918 0.3110 0.0946 0.0462 1.0000 Uiso R . . . . .
H182 H 0.2354 0.3123 0.1817 0.0462 1.0000 Uiso R . . . . .
H183 H 0.3437 0.2603 0.1322 0.0462 1.0000 Uiso R . . . . .
H191 H 0.2380 0.4458 0.0742 0.0399 1.0000 Uiso R . . . . .
H192 H 0.4146 0.4862 0.1029 0.0399 1.0000 Uiso R . . . . .
H193 H 0.2785 0.4637 0.1596 0.0399 1.0000 Uiso R . . . . .
H201 H 0.6793 0.4960 0.1942 0.0282 1.0000 Uiso R . . . . .
H211 H 0.9798 0.4947 0.2394 0.0376 1.0000 Uiso R . . . . .
H212 H 0.8637 0.4559 0.2962 0.0376 1.0000 Uiso R . . . . .
H213 H 0.9726 0.4068 0.2442 0.0376 1.0000 Uiso R . . . . .
H221 H 0.8820 0.4982 0.1030 0.0371 1.0000 Uiso R . . . . .
H222 H 0.8749 0.4103 0.0983 0.0371 1.0000 Uiso R . . . . .
H223 H 0.7074 0.4579 0.0714 0.0371 1.0000 Uiso R . . . . .

loop_
_atom_site_aniso_label
_atom_site_aniso_U_11
_atom_site_aniso_U_22
_atom_site_aniso_U_33
_atom_site_aniso_U_23
_atom_site_aniso_U_13
_atom_site_aniso_U_12
Pt1 0.01771(16) 0.01193(15) 0.01128(15) -0.00151(10) 0.00418(10) 0.00063(12)
Cl1 0.0435(13) 0.0202(9) 0.0254(10) 0.0009(8) 0.0115(9) 0.0114(9)
Cl2 0.0448(13) 0.0239(10) 0.0164(9) -0.0010(7) 0.0110(8) 0.0056(9)
P1 0.0189(9) 0.0137(9) 0.0117(8) -0.0013(7) 0.0033(7) 0.0014(7)
P2 0.0196(10) 0.0161(9) 0.0126(9) 0.0000(7) 0.0036(7) 0.0019(8)
C1 0.017(4) 0.015(3) 0.019(4) -0.003(3) 0.001(3) 0.004(3)
C2 0.022(4) 0.017(4) 0.018(4) 0.001(3) 0.003(3) -0.001(3)
C3 0.017(4) 0.026(4) 0.015(4) -0.004(3) 0.004(3) -0.007(3)
C4 0.026(5) 0.025(4) 0.017(4) -0.005(3) 0.008(3) 0.001(3)
C5 0.025(4) 0.027(4) 0.019(4) -0.008(3) 0.009(3) -0.007(3)
C6 0.028(5) 0.027(4) 0.026(5) -0.004(3) 0.005(4) 0.006(4)
C7 0.036(5) 0.028(4) 0.018(4) 0.000(3) 0.000(4) 0.009(4)
C8 0.013(4) 0.021(4) 0.019(4) -0.003(3) 0.001(3) 0.003(3)
C9 0.026(4) 0.019(4) 0.014(4) 0.002(3) 0.004(3) 0.004(3)
C10 0.012(4) 0.018(4) 0.019(4) 0.001(3) 0.003(3) -0.006(3)
C11 0.030(5) 0.014(3) 0.020(4) -0.002(3) 0.012(3) -0.007(3)
C12 0.026(5) 0.032(5) 0.030(5) -0.001(4) -0.002(4) -0.008(4)
C13 0.042(6) 0.029(5) 0.018(4) 0.004(3) 0.015(4) -0.003(4)
C14 0.017(4) 0.020(4) 0.015(3) 0.001(3) -0.004(3) 0.001(3)
C15 0.024(5) 0.028(4) 0.033(5) -0.004(4) -0.003(4) -0.012(4)
C16 0.039(6) 0.031(5) 0.022(4) 0.005(4) 0.000(4) 0.018(4)
C17 0.034(5) 0.033(5) 0.014(4) -0.002(3) -0.001(3) 0.006(4)
C18 0.033(6) 0.040(6) 0.040(6) 0.002(4) -0.013(5) 0.001(5)
C19 0.035(6) 0.036(5) 0.027(5) 0.001(4) -0.002(4) 0.014(4)
C20 0.033(5) 0.023(4) 0.016(4) 0.002(3) 0.011(3) 0.003(3)
C21 0.032(5) 0.029(5) 0.033(5) 0.004(4) 0.008(4) -0.009(4)
C22 0.044(6) 0.026(4) 0.026(5) 0.001(4) 0.019(4) -0.009(4)

loop_
_atom_type_symbol
_atom_type_scat_dispersion_real
_atom_type_scat_dispersion_imag
_atom_type_scat_Cromer_Mann_a1
_atom_type_scat_Cromer_Mann_b1
_atom_type_scat_Cromer_Mann_a2
_atom_type_scat_Cromer_Mann_b2
_atom_type_scat_Cromer_Mann_a3
_atom_type_scat_Cromer_Mann_b3
_atom_type_scat_Cromer_Mann_a4
_atom_type_scat_Cromer_Mann_b4
_atom_type_scat_Cromer_Mann_c
_atom_type_scat_source
C 0.0033 0.0016 2.3100 20.8439 1.0200 10.2075 1.5886 0.5687 0.8650 51.6512 0.2156 'International Tables Vol C 4.2.6.8 and 6.1.1.4'
H 0.0000 0.0000 0.4930 10.5109 0.3229 26.1257 0.1402 3.1424 0.0408 57.7998 0.0030 'International Tables Vol C 4.2.6.8 and 6.1.1.4'
P 0.1023 0.0942 6.4345 1.9067 4.1791 27.1570 1.7800 0.5260 1.4908 68.1645 1.1149 'International Tables Vol C 4.2.6.8 and 6.1.1.4'
Cl 0.1484 0.1585 11.4604 0.0104 7.1964 1.1662 6.2556 18.5194 1.6455 47.7784 -9.5574 'International Tables Vol C 4.2.6.8 and 6.1.1.4'
Pt -1.7033 8.3905 27.0059 1.5129 17.7639 8.8117 15.7131 0.4246 5.7837 38.6103 11.6883 'International Tables Vol C 4.2.6.8 and 6.1.1.4'

loop_
_geom_angle_atom_site_label_1
_geom_angle_site_symmetry_1
_geom_angle_atom_site_label_2
_geom_angle_site_symmetry_2
_geom_angle_atom_site_label_3
_geom_angle_site_symmetry_3
_geom_angle
_geom_angle_publ_flag
Cl1 . Pt1 . Cl2 . 88.84(7) yes
Cl1 . Pt1 . P1 . 92.14(7) yes
Cl2 . Pt1 . P1 . 175.79(8) yes
Cl1 . Pt1 . P2 . 177.33(8) yes
Cl2 . Pt1 . P2 . 90.40(7) yes
P1 . Pt1 . P2 . 88.44(7) yes
Pt1 . P1 . C1 . 108.5(3) yes
Pt1 . P1 . C11 . 110.9(3) yes
C1 . P1 . C11 . 108.5(4) yes
Pt1 . P1 . C14 . 118.2(3) yes
C1 . P1 . C14 . 104.3(4) yes
C11 . P1 . C14 . 105.9(4) yes
Pt1 . P2 . C10 . 108.6(3) yes
Pt1 . P2 . C17 . 111.9(3) yes
C10 . P2 . C17 . 108.2(4) yes
Pt1 . P2 . C20 . 117.9(3) yes
C10 . P2 . C20 . 104.4(4) yes
C17 . P2 . C20 . 105.3(4) yes
P1 . C1 . C2 . 123.3(6) yes
P1 . C1 . C10 . 117.4(6) yes
C2 . C1 . C10 . 119.3(7) yes
C1 . C2 . C3 . 120.5(7) yes
C1 . C2 . H21 . 119.8 no
C3 . C2 . H21 . 119.8 no
C2 . C3 . C4 . 120.9(8) yes
C2 . C3 . C8 . 119.5(7) yes
C4 . C3 . C8 . 119.6(8) yes
C3 . C4 . C5 . 119.7(8) yes
C3 . C4 . H41 . 120.2 no
C5 . C4 . H41 . 120.2 no
C4 . C5 . C6 . 122.2(8) yes
C4 . C5 . H51 . 118.9 no
C6 . C5 . H51 . 118.9 no
C5 . C6 . C7 . 117.4(8) yes
C5 . C6 . H61 . 121.3 no
C7 . C6 . H61 . 121.3 no
C6 . C7 . C8 . 121.9(8) yes
C6 . C7 . H71 . 119.0 no
C8 . C7 . H71 . 119.0 no
C7 . C8 . C3 . 119.1(8) yes
C7 . C8 . C9 . 121.8(8) yes
C3 . C8 . C9 . 119.0(7) yes
C8 . C9 . C10 . 121.1(7) yes
C8 . C9 . H91 . 119.5 no
C10 . C9 . H91 . 119.5 no
P2 . C10 . C1 . 116.9(6) yes
P2 . C10 . C9 . 122.4(6) yes
C1 . C10 . C9 . 120.6(7) yes
P1 . C11 . C12 . 111.4(6) yes
P1 . C11 . C13 . 115.8(6) yes
C12 . C11 . C13 . 111.1(8) yes
P1 . C11 . H111 . 105.9 no
C12 . C11 . H111 . 106.0 no
C13 . C11 . H111 . 105.9 no
C11 . C12 . H121 . 109.5 no
C11 . C12 . H122 . 109.5 no
H121 . C12 . H122 . 109.5 no
C11 . C12 . H123 . 109.5 no
H121 . C12 . H123 . 109.5 no
H122 . C12 . H123 . 109.5 no
C11 . C13 . H131 . 109.5 no
C11 . C13 . H132 . 109.5 no
H131 . C13 . H132 . 109.5 no
C11 . C13 . H133 . 109.5 no
H131 . C13 . H133 . 109.5 no
H132 . C13 . H133 . 109.5 no
P1 . C14 . C15 . 110.4(6) yes
P1 . C14 . C16 . 112.1(6) yes
C15 . C14 . C16 . 112.2(8) yes
P1 . C14 . H141 . 107.3 no
C15 . C14 . H141 . 107.3 no
C16 . C14 . H141 . 107.3 no
C14 . C15 . H151 . 109.5 no
C14 . C15 . H152 . 109.5 no
H151 . C15 . H152 . 109.5 no
C14 . C15 . H153 . 109.5 no
H151 . C15 . H153 . 109.5 no
H152 . C15 . H153 . 109.5 no
C14 . C16 . H161 . 109.5 no
C14 . C16 . H162 . 109.5 no
H161 . C16 . H162 . 109.5 no
C14 . C16 . H163 . 109.5 no
H161 . C16 . H163 . 109.5 no
H162 . C16 . H163 . 109.5 no
P2 . C17 . C18 . 110.6(6) yes
P2 . C17 . C19 . 115.8(7) yes
C18 . C17 . C19 . 112.2(8) yes
P2 . C17 . H171 . 105.8 no
C18 . C17 . H171 . 105.8 no
C19 . C17 . H171 . 105.8 no
C17 . C18 . H181 . 109.5 no
C17 . C18 . H182 . 109.5 no
H181 . C18 . H182 . 109.5 no
C17 . C18 . H183 . 109.5 no
H181 . C18 . H183 . 109.5 no
H182 . C18 . H183 . 109.5 no
C17 . C19 . H191 . 109.4 no
C17 . C19 . H192 . 109.5 no
H191 . C19 . H192 . 109.5 no
C17 . C19 . H193 . 109.5 no
H191 . C19 . H193 . 109.5 no
H192 . C19 . H193 . 109.5 no
P2 . C20 . C21 . 109.6(6) yes
P2 . C20 . C22 . 113.5(6) yes
C21 . C20 . C22 . 111.4(8) yes
P2 . C20 . H201 . 107.4 no
C21 . C20 . H201 . 107.4 no
C22 . C20 . H201 . 107.4 no
C20 . C21 . H211 . 109.5 no
C20 . C21 . H212 . 109.5 no
H211 . C21 . H212 . 109.5 no
C20 . C21 . H213 . 109.5 no
H211 . C21 . H213 . 109.5 no
H212 . C21 . H213 . 109.5 no
C20 . C22 . H221 . 109.5 no
C20 . C22 . H222 . 109.5 no
H221 . C22 . H222 . 109.5 no
C20 . C22 . H223 . 109.5 no
H221 . C22 . H223 . 109.5 no
H222 . C22 . H223 . 109.5 no

loop_
_geom_bond_atom_site_label_1
_geom_bond_site_symmetry_1
_geom_bond_atom_site_label_2
_geom_bond_site_symmetry_2
_geom_bond_distance
_geom_bond_publ_flag
Pt1 . Cl1 . 2.354(2) yes
Pt1 . Cl2 . 2.358(2) yes
Pt1 . P1 . 2.2202(19) yes
Pt1 . P2 . 2.220(2) yes
P1 . C1 . 1.824(8) yes
P1 . C11 . 1.840(8) yes
P1 . C14 . 1.857(8) yes
P2 . C10 . 1.830(8) yes
P2 . C17 . 1.839(9) yes
P2 . C20 . 1.861(9) yes
C1 . C2 . 1.382(11) yes
C1 . C10 . 1.428(11) yes
C2 . C3 . 1.433(11) yes
C2 . H21 . 0.950 no
C3 . C4 . 1.424(11) yes
C3 . C8 . 1.399(11) yes
C4 . C5 . 1.345(12) yes
C4 . H41 . 0.950 no
C5 . C6 . 1.434(13) yes
C5 . H51 . 0.950 no
C6 . C7 . 1.376(12) yes
C6 . H61 . 0.950 no
C7 . C8 . 1.404(11) yes
C7 . H71 . 0.950 no
C8 . C9 . 1.425(11) yes
C9 . C10 . 1.360(11) yes
C9 . H91 . 0.950 no
C11 . C12 . 1.509(13) yes
C11 . C13 . 1.541(11) yes
C11 . H111 . 0.950 no
C12 . H121 . 0.950 no
C12 . H122 . 0.950 no
C12 . H123 . 0.950 no
C13 . H131 . 0.950 no
C13 . H132 . 0.950 no
C13 . H133 . 0.950 no
C14 . C15 . 1.492(11) yes
C14 . C16 . 1.539(11) yes
C14 . H141 . 0.950 no
C15 . H151 . 0.950 no
C15 . H152 . 0.950 no
C15 . H153 . 0.950 no
C16 . H161 . 0.950 no
C16 . H162 . 0.950 no
C16 . H163 . 0.950 no
C17 . C18 . 1.549(14) yes
C17 . C19 . 1.516(13) yes
C17 . H171 . 0.950 no
C18 . H181 . 0.950 no
C18 . H182 . 0.950 no
C18 . H183 . 0.950 no
C19 . H191 . 0.950 no
C19 . H192 . 0.950 no
C19 . H193 . 0.950 no
C20 . C21 . 1.523(13) yes
C20 . C22 . 1.533(12) yes
C20 . H201 . 0.950 no
C21 . H211 . 0.950 no
C21 . H212 . 0.950 no
C21 . H213 . 0.950 no
C22 . H221 . 0.950 no
C22 . H222 . 0.950 no
C22 . H223 . 0.950 no

loop_
_geom_torsion_atom_site_label_1
_geom_torsion_atom_site_label_2
_geom_torsion_atom_site_label_3
_geom_torsion_atom_site_label_4
_geom_torsion
_geom_torsion_site_symmetry_1
_geom_torsion_site_symmetry_2
_geom_torsion_site_symmetry_3
_geom_torsion_site_symmetry_4
_geom_torsion_publ_flag
Cl1 Pt1 P1 C1 -174.8(3) . . . . no
Cl1 Pt1 P1 C11 -55.7(3) . . . . no
Cl1 Pt1 P1 C14 66.8(3) . . . . no
P2 Pt1 P1 C1 2.6(3) . . . . no
P2 Pt1 P1 C11 121.7(3) . . . . no
P2 Pt1 P1 C14 -115.8(3) . . . . no
Cl2 Pt1 P2 C10 173.6(3) . . . . no
Cl2 Pt1 P2 C17 54.4(3) . . . . no
Cl2 Pt1 P2 C20 -67.9(3) . . . . no
P1 Pt1 P2 C10 -2.3(3) . . . . no
P1 Pt1 P2 C17 -121.6(3) . . . . no
P1 Pt1 P2 C20 116.1(3) . . . . no
Pt1 P1 C1 C2 -179.6(6) . . . . no
Pt1 P1 C1 C10 -2.4(7) . . . . no
C11 P1 C1 C2 59.8(8) . . . . no
C11 P1 C1 C10 -123.0(6) . . . . no
C14 P1 C1 C2 -52.7(8) . . . . no
C14 P1 C1 C10 124.5(6) . . . . no
Pt1 P1 C11 C12 -52.0(7) . . . . no
Pt1 P1 C11 C13 179.9(6) . . . . no
C1 P1 C11 C12 67.2(7) . . . . no
C1 P1 C11 C13 -61.0(7) . . . . no
C14 P1 C11 C12 178.6(6) . . . . no
C14 P1 C11 C13 50.4(7) . . . . no
Pt1 P1 C14 C15 50.9(6) . . . . no
Pt1 P1 C14 C16 -75.0(6) . . . . no
C1 P1 C14 C15 -69.7(6) . . . . no
C1 P1 C14 C16 164.4(6) . . . . no
C11 P1 C14 C15 176.0(6) . . . . no
C11 P1 C14 C16 50.1(7) . . . . no
Pt1 P2 C10 C1 1.6(7) . . . . no
Pt1 P2 C10 C9 178.0(6) . . . . no
C17 P2 C10 C1 123.1(6) . . . . no
C17 P2 C10 C9 -60.4(8) . . . . no
C20 P2 C10 C1 -125.2(6) . . . . no
C20 P2 C10 C9 51.3(8) . . . . no
Pt1 P2 C17 C18 52.7(7) . . . . no
Pt1 P2 C17 C19 -178.3(6) . . . . no
C10 P2 C17 C18 -66.9(7) . . . . no
C10 P2 C17 C19 62.2(8) . . . . no
C20 P2 C17 C18 -178.0(6) . . . . no
C20 P2 C17 C19 -49.0(8) . . . . no
Pt1 P2 C20 C21 -53.3(7) . . . . no
Pt1 P2 C20 C22 71.8(7) . . . . no
C10 P2 C20 C21 67.3(7) . . . . no
C10 P2 C20 C22 -167.5(6) . . . . no
C17 P2 C20 C21 -178.9(6) . . . . no
C17 P2 C20 C22 -53.8(8) . . . . no
P1 C1 C2 C3 177.9(6) . . . . no
C10 C1 C2 C3 0.8(12) . . . . no
P1 C1 C10 P2 0.6(8) . . . . no
P1 C1 C10 C9 -176.0(6) . . . . no
C2 C1 C10 P2 177.8(6) . . . . no
C2 C1 C10 C9 1.3(12) . . . . no
C1 C2 C3 C4 179.5(8) . . . . no
C1 C2 C3 C8 -1.1(12) . . . . no
C2 C3 C4 C5 178.6(8) . . . . no
C8 C3 C4 C5 -0.8(13) . . . . no
C2 C3 C8 C7 -178.7(8) . . . . no
C2 C3 C8 C9 -0.7(12) . . . . no
C4 C3 C8 C7 0.7(12) . . . . no
C4 C3 C8 C9 178.7(8) . . . . no
C3 C4 C5 C6 1.9(14) . . . . no
C4 C5 C6 C7 -2.9(14) . . . . no
C5 C6 C7 C8 2.8(14) . . . . no
C6 C7 C8 C3 -1.8(13) . . . . no
C6 C7 C8 C9 -179.8(9) . . . . no
C3 C8 C9 C10 2.8(12) . . . . no
C7 C8 C9 C10 -179.2(8) . . . . no
C8 C9 C10 P2 -179.5(6) . . . . no
C8 C9 C10 C1 -3.1(12) . . . . no
